data_4328798
loop_
_publ_author_name
'Baofei Pan'
'Zhequan Xu'
'Mark W. Bezpalko'
'Bruce M. Foxman'
'Christine M. Thomas'

_publ_section_title
;
 N-Heterocyclic Phosphenium Ligands as Sterically and
 Electronically-Tunable Isolobal Analogues of Nitrosyls
;
_journal_name_full 'Inorganic Chemistry'
_journal_page_first 4170
_journal_page_last 4179
_journal_paper_doi 10.1021/ic202581v
_journal_volume 51
_journal_year 2012
_chemical_absolute_configuration ad
_chemical_formula_moiety 'C50 H44 Br1 N2 P3 Pt1'
_chemical_formula_sum 'C50 H44 Br N2 P3 Pt'
_chemical_formula_weight 1040.83
_space_group_IT_number 7
_symmetry_cell_setting monoclinic
_symmetry_space_group_name_Hall 'P -2yac'
_symmetry_space_group_name_H-M 'P 1 n 1'
_atom_sites_solution_hydrogens difmap
_atom_sites_solution_primary direct
_audit_creation_date 11-07-12
_audit_creation_method CRYSTALS_ver_14.23
_cell_angle_alpha 90
_cell_angle_beta 104.561(5)
_cell_angle_gamma 90
_cell_formula_units_Z 2
_cell_length_a 11.8663(13)
_cell_length_b 10.6254(11)
_cell_length_c 16.7653(19)
_cell_measurement_reflns_used 9856
_cell_measurement_temperature 120
_cell_measurement_theta_max 30
_cell_measurement_theta_min 3
_cell_volume 2045.9(4)
_computing_cell_refinement 'Apex2 (Bruker AXS, 2006)'
_computing_data_collection 'Apex2 (Bruker AXS, 2006)'
_computing_data_reduction 'Apex2 (Bruker AXS, 2006)'
_computing_molecular_graphics 'CAMERON (Watkin et al., 1996)'
_computing_publication_material 'CRYSTALS (Betteridge et al., 2003)'
_computing_structure_refinement 'CRYSTALS (Betteridge et al., 2003)'
_computing_structure_solution 'SIR92 (Altomare et al., 1994)'
_diffrn_ambient_temperature 120
_diffrn_measured_fraction_theta_full 0.995
_diffrn_measured_fraction_theta_max 0.995
_diffrn_measurement_device Area
_diffrn_measurement_device_type 'Bruker Kappa Apex2'
_diffrn_measurement_method '\f & \w scans'
_diffrn_radiation_monochromator graphite
_diffrn_radiation_type 'Mo K\a'
_diffrn_radiation_wavelength 0.71073
_diffrn_reflns_av_R_equivalents 0.022
_diffrn_reflns_limit_h_max 16
_diffrn_reflns_limit_h_min -16
_diffrn_reflns_limit_k_max 14
_diffrn_reflns_limit_k_min 0
_diffrn_reflns_limit_l_max 23
_diffrn_reflns_limit_l_min -23
_diffrn_reflns_number 11320
_diffrn_reflns_theta_full 30.038
_diffrn_reflns_theta_max 30.038
_diffrn_reflns_theta_min 1.897
_diffrn_standards_number 0
_exptl_absorpt_coefficient_mu 4.562
_exptl_absorpt_correction_T_max 0.42
_exptl_absorpt_correction_T_min 0.20
_exptl_absorpt_correction_type multi-scan
_exptl_absorpt_process_details 'SADABS (Siemens, 1996)'
_exptl_crystal_colour yellow
_exptl_crystal_density_diffrn 1.689
_exptl_crystal_description prism
_exptl_crystal_F_000 1032
_exptl_crystal_size_max 0.510
_exptl_crystal_size_mid 0.358
_exptl_crystal_size_min 0.192
_refine_diff_density_max 0.96
_refine_diff_density_min -0.99
_refine_ls_abs_structure_details 'Flack (1983), 5401 Friedel-pairs'
_refine_ls_abs_structure_Flack 0.000(4)
_refine_ls_extinction_method none
_refine_ls_goodness_of_fit_ref 1.0000
_refine_ls_hydrogen_treatment constr
_refine_ls_matrix_type full
_refine_ls_number_parameters 520
_refine_ls_number_reflns 11320
_refine_ls_number_restraints 2
_refine_ls_R_factor_all 0.0166
_refine_ls_R_factor_gt 0.0157
_refine_ls_shift/su_max 0.0056707
_refine_ls_shift/su_mean 0.0002610
_refine_ls_structure_factor_coef Fsqd
_refine_ls_weighting_details
;
 Method, part 1, Chebychev polynomial, (Watkin, 1994, Prince, 1982) 
 [weight] = 1.0/[A~0~*T~0~(x)+A~1~*T~1~(x) ... +A~n-1~]*T~n-1~(x)] 
 where A~i~ are the Chebychev coefficients listed below and x= Fcalc/Fmax 
 Method = Robust Weighting (Prince, 1982) 
 W = [weight] * [1-(deltaF/6*sigmaF)^2^]^2^ 
 A~i~ are: 
 1.15 1.48 0.427 
;
_refine_ls_weighting_scheme calc
_refine_ls_wR_factor_all 0.0396
_refine_ls_wR_factor_gt 0.0391
_refine_ls_wR_factor_ref 0.0396
_reflns_limit_h_max 16
_reflns_limit_h_min -16
_reflns_limit_k_max 14
_reflns_limit_k_min 0
_reflns_limit_l_max 23
_reflns_limit_l_min -23
_reflns_number_gt 10934
_reflns_number_total 11320
_reflns_threshold_expression I>2.0\s(I)
_oxford_diffrn_Wilson_B_factor 1.24
_oxford_diffrn_Wilson_scale 137.30
_oxford_refine_ls_r_factor_ref 0.0166
_oxford_refine_ls_scale 0.068578(4)
_oxford_reflns_number_all 11320
_oxford_reflns_threshold_expression_ref I>-10.0\s(I)
_oxford_structure_analysis_title 'bfpan_579_0m in Pn'
_cod_data_source_file ic202581v_si_002_06.cif
_cod_data_source_block 9
_cod_original_sg_symbol_H-M 'P 1 n 1 '
_cod_original_formula_sum 'C50 H44 Br1 N2 P3 Pt1'
_cod_database_code 4328798

loop_
_symmetry_equiv_pos_as_xyz
x,y,z
x+1/2,-y,z+1/2

loop_
_atom_site_label
_atom_site_type_symbol
_atom_site_fract_x
_atom_site_fract_y
_atom_site_fract_z
_atom_site_U_iso_or_equiv
_atom_site_occupancy
_atom_site_adp_type
_atom_site_refinement_flags_posn
_atom_site_refinement_flags_occupancy
_atom_site_disorder_assembly
_atom_site_disorder_group
Pt1 Pt 0.00153(6) 0.438493(5) 0.42293(4) 0.0162 1.0000 Uani . . . .
Br1 Br -0.00456(11) 0.199400(19) 0.41659(8) 0.0287 1.0000 Uani . . . .
P1 P -0.10712(12) 0.45003(12) 0.51795(8) 0.0151 1.0000 Uani . . . .
P2 P 0.04579(13) 0.63853(14) 0.46139(9) 0.0147 0.737(7) Uani . P 1 1
P3 P 0.10646(12) 0.45456(12) 0.32567(8) 0.0148 1.0000 Uani . . . .
P20 P -0.0501(4) 0.6379(4) 0.3764(3) 0.0168(12) 0.263(7) Uiso . P . .
N1 N -0.0795(3) 0.7272(3) 0.4546(2) 0.0192 1.0000 Uani . . . .
N2 N 0.0746(3) 0.7284(3) 0.3807(2) 0.0189 1.0000 Uani . . . .
C1 C -0.1973(4) 0.3171(4) 0.5273(3) 0.0165 1.0000 Uani . . . .
C2 C -0.2655(4) 0.2583(5) 0.4567(3) 0.0211 1.0000 Uani . . . .
C3 C -0.3428(5) 0.1654(5) 0.4635(3) 0.0234 1.0000 Uani . . . .
C4 C -0.3542(5) 0.1281(5) 0.5416(3) 0.0267 1.0000 Uani . . . .
C5 C -0.2864(5) 0.1833(4) 0.6105(3) 0.0248 1.0000 Uani . . . .
C6 C -0.2088(4) 0.2778(5) 0.6038(3) 0.0228 1.0000 Uani . . . .
C7 C -0.0095(4) 0.4695(4) 0.6193(3) 0.0173 1.0000 Uani . . . .
C8 C 0.0872(4) 0.3894(5) 0.6417(3) 0.0225 1.0000 Uani . . . .
C9 C 0.1653(4) 0.3990(6) 0.7184(3) 0.0267 1.0000 Uani . . . .
C10 C 0.1493(4) 0.4917(6) 0.7722(3) 0.0304 1.0000 Uani . . . .
C11 C 0.0564(6) 0.5719(5) 0.7506(4) 0.0339 1.0000 Uani . . . .
C12 C -0.0244(5) 0.5614(5) 0.6738(3) 0.0248 1.0000 Uani . . . .
C13 C -0.2082(4) 0.5839(5) 0.5043(3) 0.0197 1.0000 Uani . . . .
C14 C -0.3189(5) 0.5644(5) 0.5212(4) 0.0242 1.0000 Uani . . . .
C15 C -0.3961(5) 0.6590(5) 0.5168(3) 0.0243 1.0000 Uani . . . .
C16 C -0.3667(4) 0.7781(5) 0.4922(3) 0.0244 1.0000 Uani . . . .
C17 C -0.2640(5) 0.7970(5) 0.4733(3) 0.0225 1.0000 Uani . . . .
C18 C -0.1808(4) 0.7027(5) 0.4779(3) 0.0191 1.0000 Uani . . . .
C19 C -0.0703(3) 0.8498(4) 0.4154(3) 0.0304 1.0000 Uani . . . .
C20 C 0.0507(3) 0.8562(4) 0.4015(2) 0.0279 1.0000 Uani . . . .
C21 C 0.1804(4) 0.7040(5) 0.3617(3) 0.0166 1.0000 Uani . . . .
C22 C 0.2585(4) 0.8057(5) 0.3616(3) 0.0207 1.0000 Uani . . . .
C23 C 0.3662(4) 0.7822(5) 0.3430(3) 0.0239 1.0000 Uani . . . .
C24 C 0.3961(4) 0.6636(5) 0.3257(3) 0.0227 1.0000 Uani . . . .
C25 C 0.3154(5) 0.5650(4) 0.3212(3) 0.0172 1.0000 Uani . . . .
C26 C 0.2086(4) 0.5819(4) 0.3383(3) 0.0151 1.0000 Uani . . . .
C27 C 0.0066(4) 0.4784(4) 0.2246(3) 0.0186 1.0000 Uani . . . .
C28 C 0.0269(5) 0.5683(4) 0.1691(3) 0.0210 1.0000 Uani . . . .
C29 C -0.0507(4) 0.5813(4) 0.0923(3) 0.0225 1.0000 Uani . . . .
C30 C -0.1490(4) 0.5046(5) 0.0708(3) 0.0256 1.0000 Uani . . . .
C31 C -0.1680(4) 0.4162(5) 0.1262(3) 0.0283 1.0000 Uani . . . .
C32 C -0.0910(4) 0.4017(5) 0.2029(3) 0.0270 1.0000 Uani . . . .
C33 C 0.1956(4) 0.3199(4) 0.3121(3) 0.0163 1.0000 Uani . . . .
C34 C 0.2053(3) 0.2847(4) 0.2342(2) 0.0164 1.0000 Uani . . . .
C35 C 0.2828(5) 0.1897(5) 0.2264(3) 0.0240 1.0000 Uani . . . .
C36 C 0.3495(5) 0.1313(5) 0.2965(4) 0.0289 1.0000 Uani . . . .
C37 C 0.3384(5) 0.1637(5) 0.3729(4) 0.0289 1.0000 Uani . . . .
C38 C 0.2602(4) 0.2591(4) 0.3817(3) 0.0201 1.0000 Uani . . . .
C39 C 0.0345(5) 0.0810(5) 0.6992(4) 0.0356 1.0000 Uani . . . .
C40 C -0.0001(5) -0.0116(6) 0.6413(3) 0.0371 1.0000 Uani . . . .
C41 C 0.0618(6) -0.1194(6) 0.6476(4) 0.0403 1.0000 Uani . . . .
C42 C 0.1601(5) -0.1364(6) 0.7105(4) 0.0349 1.0000 Uani . . . .
C43 C 0.1967(5) -0.0451(6) 0.7690(4) 0.0330 1.0000 Uani . . . .
C44 C 0.1328(6) 0.0637(5) 0.7625(4) 0.0343 1.0000 Uani . . . .
C45 C -0.0631(6) -0.1135(6) 0.1852(3) 0.0359 1.0000 Uani . . . .
C46 C -0.0041(4) 0.0025(5) 0.1904(3) 0.0316 1.0000 Uani . . . .
C47 C -0.0466(5) 0.0945(5) 0.1344(3) 0.0302 1.0000 Uani . . . .
C48 C -0.1457(6) 0.0771(5) 0.0731(4) 0.0342 1.0000 Uani . . . .
C49 C -0.2059(5) -0.0376(6) 0.0676(4) 0.0325 1.0000 Uani . . . .
C50 C -0.1644(5) -0.1319(6) 0.1229(4) 0.0316 1.0000 Uani . . . .
H21 H -0.2577 0.2826 0.4046 0.0256 1.0000 Uiso R . . .
H31 H -0.3884 0.1278 0.4156 0.0279 1.0000 Uiso R . . .
H41 H -0.4079 0.0656 0.5455 0.0322 1.0000 Uiso R . . .
H51 H -0.2918 0.1585 0.6619 0.0290 1.0000 Uiso R . . .
H61 H -0.1655 0.3138 0.6506 0.0275 1.0000 Uiso R . . .
H81 H 0.0988 0.3287 0.6056 0.0266 1.0000 Uiso R . . .
H91 H 0.2269 0.3434 0.7327 0.0323 1.0000 Uiso R . . .
H101 H 0.2019 0.4989 0.8245 0.0361 1.0000 Uiso R . . .
H111 H 0.0457 0.6336 0.7872 0.0410 1.0000 Uiso R . . .
H121 H -0.0863 0.6170 0.6599 0.0303 1.0000 Uiso R . . .
H141 H -0.3385 0.4854 0.5368 0.0297 1.0000 Uiso R . . .
H151 H -0.4669 0.6455 0.5303 0.0288 1.0000 Uiso R . . .
H161 H -0.4194 0.8451 0.4889 0.0293 1.0000 Uiso R . . .
H171 H -0.2470 0.8772 0.4581 0.0266 1.0000 Uiso R . . .
H191 H -0.1304 0.8573 0.3611 0.0362 1.0000 Uiso R . . .
H192 H -0.0814 0.9171 0.4499 0.0361 1.0000 Uiso R . . .
H201 H 0.0533 0.9136 0.3572 0.0332 1.0000 Uiso R . . .
H202 H 0.1066 0.8824 0.4504 0.0329 1.0000 Uiso R . . .
H221 H 0.2387 0.8870 0.3726 0.0235 1.0000 Uiso R . . .
H231 H 0.4184 0.8484 0.3428 0.0280 1.0000 Uiso R . . .
H241 H 0.4696 0.6482 0.3166 0.0271 1.0000 Uiso R . . .
H251 H 0.3372 0.4848 0.3067 0.0219 1.0000 Uiso R . . .
H281 H 0.0914 0.6199 0.1832 0.0252 1.0000 Uiso R . . .
H291 H -0.0370 0.6416 0.0561 0.0270 1.0000 Uiso R . . .
H301 H -0.2016 0.5123 0.0186 0.0311 1.0000 Uiso R . . .
H311 H -0.2321 0.3648 0.1123 0.0345 1.0000 Uiso R . . .
H321 H -0.1044 0.3423 0.2397 0.0316 1.0000 Uiso R . . .
H341 H 0.1620 0.3253 0.1873 0.0206 1.0000 Uiso R . . .
H351 H 0.2886 0.1666 0.1746 0.0287 1.0000 Uiso R . . .
H361 H 0.4015 0.0666 0.2912 0.0353 1.0000 Uiso R . . .
H371 H 0.3832 0.1242 0.4193 0.0350 1.0000 Uiso R . . .
H381 H 0.2531 0.2791 0.4335 0.0238 1.0000 Uiso R . . .
H391 H -0.0073 0.1562 0.6956 0.0430 1.0000 Uiso R . . .
H401 H -0.0663 -0.0001 0.5979 0.0452 1.0000 Uiso R . . .
H411 H 0.0397 -0.1816 0.6083 0.0494 1.0000 Uiso R . . .
H421 H 0.2024 -0.2100 0.7138 0.0424 1.0000 Uiso R . . .
H431 H 0.2621 -0.0571 0.8130 0.0402 1.0000 Uiso R . . .
H441 H 0.1558 0.1262 0.8015 0.0411 1.0000 Uiso R . . .
H451 H -0.0343 -0.1774 0.2218 0.0435 1.0000 Uiso R . . .
H461 H 0.0640 0.0158 0.2327 0.0385 1.0000 Uiso R . . .
H471 H -0.0073 0.1712 0.1386 0.0358 1.0000 Uiso R . . .
H481 H -0.1725 0.1416 0.0349 0.0413 1.0000 Uiso R . . .
H491 H -0.2753 -0.0485 0.0266 0.0391 1.0000 Uiso R . . .
H501 H -0.2041 -0.2069 0.1193 0.0385 1.0000 Uiso R . . .

loop_
_atom_site_aniso_label
_atom_site_aniso_U_11
_atom_site_aniso_U_22
_atom_site_aniso_U_33
_atom_site_aniso_U_23
_atom_site_aniso_U_13
_atom_site_aniso_U_12
Pt1 0.01906(3) 0.01209(3) 0.02045(3) -0.00033(7) 0.01058(2) 0.00000(8)
Br1 0.03343(17) 0.01292(7) 0.0481(3) -0.00255(19) 0.02608(18) -0.0036(2)
P1 0.0155(4) 0.0154(4) 0.0154(4) -0.0001(3) 0.0058(4) 0.0013(4)
P2 0.0165(5) 0.0127(5) 0.0152(6) -0.0012(3) 0.0046(3) -0.0006(3)
P3 0.0158(4) 0.0136(4) 0.0161(4) 0.0015(3) 0.0060(4) 0.0014(4)
N1 0.0206(13) 0.0138(14) 0.0243(14) -0.0004(9) 0.0078(11) 0.0000(9)
N2 0.0200(13) 0.0132(14) 0.0255(13) 0.0019(10) 0.0097(11) 0.0006(9)
C1 0.0172(17) 0.019(2) 0.0156(16) -0.0020(12) 0.0092(14) -0.0002(12)
C2 0.0192(16) 0.0241(18) 0.0177(15) -0.0061(12) 0.0002(13) -0.0026(13)
C3 0.0233(18) 0.0268(19) 0.0215(15) -0.0052(12) 0.0081(13) -0.0074(13)
C4 0.0253(18) 0.021(2) 0.036(2) -0.0037(15) 0.0122(16) -0.0076(15)
C5 0.0255(19) 0.024(2) 0.030(2) 0.0061(12) 0.0152(16) 0.0018(13)
C6 0.0210(15) 0.0226(19) 0.0229(16) -0.0035(12) 0.0017(12) 0.0034(13)
C7 0.0143(14) 0.0196(16) 0.0194(16) -0.0049(12) 0.0068(12) -0.0031(11)
C8 0.0184(15) 0.0290(18) 0.0203(16) -0.0039(13) 0.0054(13) 0.0012(13)
C9 0.0205(16) 0.035(2) 0.0250(18) -0.0023(14) 0.0060(14) -0.0009(13)
C10 0.0242(19) 0.039(2) 0.0235(19) -0.0003(16) -0.0030(15) -0.0123(16)
C11 0.049(3) 0.029(2) 0.026(2) -0.0088(15) 0.014(2) -0.0126(18)
C12 0.027(2) 0.022(2) 0.026(2) -0.0019(14) 0.0066(18) -0.0017(15)
C13 0.0215(19) 0.020(2) 0.019(2) -0.0012(15) 0.0068(16) 0.0103(15)
C14 0.0207(19) 0.027(2) 0.029(2) 0.0016(16) 0.0132(17) -0.0033(15)
C15 0.025(2) 0.026(2) 0.024(2) 0.0050(16) 0.0091(17) 0.0024(16)
C16 0.0263(18) 0.0232(19) 0.0234(16) 0.0035(13) 0.0053(13) 0.0096(14)
C17 0.0251(17) 0.0166(14) 0.0256(16) 0.0020(13) 0.0061(13) 0.0010(13)
C18 0.0229(18) 0.0192(17) 0.0147(14) 0.0009(14) 0.0042(13) -0.0010(16)
C19 0.0284(15) 0.0131(12) 0.057(2) 0.0067(15) 0.0236(16) 0.0040(11)
C20 0.0296(16) 0.0118(11) 0.047(2) 0.0014(13) 0.0186(14) 0.0009(10)
C21 0.0159(15) 0.0169(16) 0.0178(15) 0.0005(14) 0.0056(12) -0.0035(15)
C22 0.0212(16) 0.0174(15) 0.0255(16) -0.0007(12) 0.0098(13) -0.0076(12)
C23 0.0172(15) 0.029(2) 0.0281(17) -0.0002(14) 0.0098(13) -0.0051(14)
C24 0.0162(19) 0.027(2) 0.027(2) 0.0020(16) 0.0098(16) -0.0065(15)
C25 0.0202(18) 0.017(2) 0.0140(16) -0.0009(12) 0.0043(14) -0.0061(13)
C26 0.0181(18) 0.0138(18) 0.0141(17) -0.0010(13) 0.0050(14) 0.0052(13)
C27 0.0178(15) 0.0202(18) 0.0174(16) 0.0005(12) 0.0033(13) 0.0024(12)
C28 0.025(2) 0.022(2) 0.0172(17) 0.0057(13) 0.0085(16) -0.0019(14)
C29 0.0227(18) 0.0255(19) 0.0176(17) 0.0063(13) 0.0018(15) -0.0002(13)
C30 0.029(2) 0.0293(18) 0.0186(17) 0.0064(13) 0.0068(15) 0.0076(14)
C31 0.0203(17) 0.0313(19) 0.0281(19) 0.0016(14) -0.0037(14) -0.0029(13)
C32 0.0216(17) 0.0285(19) 0.0294(19) 0.0074(15) 0.0038(15) -0.0037(14)
C33 0.0136(16) 0.013(2) 0.0214(19) -0.0016(11) 0.0028(14) -0.0009(11)
C34 0.0201(14) 0.0186(15) 0.0135(13) -0.0022(11) 0.0095(11) 0.0026(12)
C35 0.0274(19) 0.0237(19) 0.0230(17) -0.0015(12) 0.0104(14) 0.0021(14)
C36 0.0277(19) 0.023(2) 0.041(2) -0.0009(17) 0.0174(18) 0.0066(16)
C37 0.026(2) 0.026(2) 0.035(2) 0.0108(15) 0.0065(17) 0.0068(14)
C38 0.0181(15) 0.0226(18) 0.0214(16) -0.0012(13) 0.0086(13) 0.0030(13)
C39 0.0287(17) 0.037(3) 0.042(2) 0.0103(19) 0.0112(16) 0.0093(16)
C40 0.037(2) 0.048(3) 0.0252(16) 0.0007(15) 0.0057(14) -0.0109(17)
C41 0.048(3) 0.038(2) 0.038(2) -0.0111(17) 0.0157(19) -0.0117(19)
C42 0.044(3) 0.022(2) 0.045(2) -0.0024(16) 0.0223(19) 0.0010(17)
C43 0.0287(18) 0.035(2) 0.035(2) 0.0087(17) 0.0061(15) -0.0017(15)
C44 0.043(2) 0.028(2) 0.031(2) -0.0024(14) 0.0075(17) -0.0039(15)
C45 0.043(2) 0.030(2) 0.033(2) -0.0005(15) 0.0078(17) -0.0003(17)
C46 0.0283(17) 0.0289(17) 0.037(2) -0.0018(15) 0.0076(15) -0.0052(14)
C47 0.041(2) 0.0249(16) 0.0290(17) -0.0005(13) 0.0165(16) -0.0032(14)
C48 0.050(3) 0.0237(17) 0.0278(18) 0.0031(13) 0.0075(17) -0.0014(15)
C49 0.037(2) 0.0258(18) 0.034(2) -0.0063(16) 0.0066(16) 0.0008(16)
C50 0.0305(19) 0.028(2) 0.037(2) -0.0066(16) 0.0100(15) -0.0042(15)

loop_
_atom_type_symbol
_atom_type_scat_dispersion_real
_atom_type_scat_dispersion_imag
_atom_type_scat_Cromer_Mann_a1
_atom_type_scat_Cromer_Mann_b1
_atom_type_scat_Cromer_Mann_a2
_atom_type_scat_Cromer_Mann_b2
_atom_type_scat_Cromer_Mann_a3
_atom_type_scat_Cromer_Mann_b3
_atom_type_scat_Cromer_Mann_a4
_atom_type_scat_Cromer_Mann_b4
_atom_type_scat_Cromer_Mann_c
_atom_type_scat_source
C 0.0033 0.0016 2.3100 20.8439 1.0200 10.2075 1.5886 0.5687 0.8650 51.6512 0.2156 'International Tables Vol C 4.2.6.8 and 6.1.1.4'
H 0.0000 0.0000 0.4930 10.5109 0.3229 26.1257 0.1402 3.1424 0.0408 57.7998 0.0030 'International Tables Vol C 4.2.6.8 and 6.1.1.4'
N 0.0061 0.0033 12.2126 0.0057 3.1322 9.8933 2.0125 28.9975 1.1663 0.5826 -11.5290 'International Tables Vol C 4.2.6.8 and 6.1.1.4'
P 0.1023 0.0942 6.4345 1.9067 4.1791 27.1570 1.7800 0.5260 1.4908 68.1645 1.1149 'International Tables Vol C 4.2.6.8 and 6.1.1.4'
Br -0.2901 2.4595 17.1789 2.1723 5.2358 16.5796 5.6377 0.2609 3.9851 41.4328 2.9557 'International Tables Vol C 4.2.6.8 and 6.1.1.4'
Pt -1.7033 8.3905 27.0059 1.5129 17.7639 8.8117 15.7131 0.4246 5.7837 38.6103 11.6883 'International Tables Vol C 4.2.6.8 and 6.1.1.4'

loop_
_geom_angle_atom_site_label_1
_geom_angle_atom_site_label_2
_geom_angle_atom_site_label_3
_geom_angle
_geom_angle_publ_flag
Br1 Pt1 P1 93.87(4) yes
Br1 Pt1 P2 163.76(4) yes
P1 Pt1 P2 83.20(5) yes
Br1 Pt1 P3 93.41(4) yes
P1 Pt1 P3 172.555(16) yes
P2 Pt1 P3 90.24(5) yes
Br1 Pt1 P20 155.32(10) yes
P1 Pt1 P20 92.21(12) yes
P2 Pt1 P20 40.91(8) yes
P3 Pt1 P20 80.51(12) yes
Pt1 P1 C1 117.98(17) yes
Pt1 P1 C7 108.60(15) yes
C1 P1 C7 105.1(2) yes
Pt1 P1 C13 114.74(18) yes
C1 P1 C13 103.5(2) yes
C7 P1 C13 105.8(2) yes
Pt1 P2 P20 71.0(2) yes
Pt1 P2 N1 111.10(14) yes
P20 P2 N1 62.3(2) yes
Pt1 P2 N2 111.69(14) yes
P20 P2 N2 62.9(2) yes
N1 P2 N2 89.07(13) yes
Pt1 P3 C26 116.35(17) yes
Pt1 P3 C27 109.21(16) yes
C26 P3 C27 105.5(2) yes
Pt1 P3 C33 117.72(18) yes
C26 P3 C33 102.1(2) yes
C27 P3 C33 104.7(2) yes
Pt1 P20 P2 68.07(19) yes
Pt1 P20 N1 109.8(2) yes
P2 P20 N1 63.28(19) yes
Pt1 P20 N2 110.1(2) yes
P2 P20 N2 63.42(19) yes
N1 P20 N2 89.8(2) yes
P2 N1 P20 54.46(17) yes
P2 N1 C18 132.1(3) yes
P20 N1 C18 118.0(3) yes
P2 N1 C19 110.5(3) yes
P20 N1 C19 95.5(3) yes
C18 N1 C19 117.4(4) yes
P2 N2 P20 53.68(17) yes
P2 N2 C20 103.6(3) yes
P20 N2 C20 108.0(3) yes
P2 N2 C21 115.8(3) yes
P20 N2 C21 133.5(4) yes
C20 N2 C21 118.1(4) yes
P1 C1 C2 120.3(4) yes
P1 C1 C6 121.0(4) yes
C2 C1 C6 118.4(4) yes
C1 C2 C3 120.4(5) yes
C1 C2 H21 119.4 no
C3 C2 H21 120.1 no
C2 C3 C4 120.2(4) yes
C2 C3 H31 119.3 no
C4 C3 H31 120.5 no
C3 C4 C5 119.5(5) yes
C3 C4 H41 119.5 no
C5 C4 H41 121.0 no
C4 C5 C6 120.4(5) yes
C4 C5 H51 120.3 no
C6 C5 H51 119.2 no
C1 C6 C5 121.0(4) yes
C1 C6 H61 120.4 no
C5 C6 H61 118.6 no
P1 C7 C8 118.0(3) yes
P1 C7 C12 122.9(4) yes
C8 C7 C12 119.0(4) yes
C7 C8 C9 121.0(5) yes
C7 C8 H81 119.8 no
C9 C8 H81 119.1 no
C8 C9 C10 119.2(5) yes
C8 C9 H91 119.7 no
C10 C9 H91 121.1 no
C9 C10 C11 120.4(5) yes
C9 C10 H101 119.8 no
C11 C10 H101 119.8 no
C10 C11 C12 120.8(5) yes
C10 C11 H111 120.0 no
C12 C11 H111 119.2 no
C11 C12 C7 119.5(5) yes
C11 C12 H121 119.7 no
C7 C12 H121 120.7 no
P1 C13 C14 117.9(4) yes
P1 C13 C18 122.7(4) yes
C14 C13 C18 119.4(4) yes
C13 C14 C15 121.9(5) yes
C13 C14 H141 119.8 no
C15 C14 H141 118.3 no
C14 C15 C16 118.1(5) yes
C14 C15 H151 120.8 no
C16 C15 H151 121.0 no
C15 C16 C17 120.6(5) yes
C15 C16 H161 119.3 no
C17 C16 H161 120.1 no
C16 C17 C18 123.3(5) yes
C16 C17 H171 118.3 no
C18 C17 H171 118.4 no
C13 C18 C17 116.6(5) yes
C13 C18 N1 123.1(5) yes
C17 C18 N1 120.3(5) yes
N1 C19 C20 106.7(4) yes
N1 C19 H191 110.9 no
C20 C19 H191 109.8 no
N1 C19 H192 111.0 no
C20 C19 H192 110.0 no
H191 C19 H192 108.4 no
C19 C20 N2 104.3(4) yes
C19 C20 H201 111.2 no
N2 C20 H201 111.2 no
C19 C20 H202 111.1 no
N2 C20 H202 110.1 no
H201 C20 H202 108.9 no
N2 C21 C22 118.9(5) yes
N2 C21 C26 121.4(4) yes
C22 C21 C26 119.7(4) yes
C21 C22 C23 119.4(5) yes
C21 C22 H221 120.7 no
C23 C22 H221 119.9 no
C22 C23 C24 120.7(5) yes
C22 C23 H231 120.2 no
C24 C23 H231 119.1 no
C23 C24 C25 119.4(5) yes
C23 C24 H241 120.0 no
C25 C24 H241 120.7 no
C24 C25 C26 122.7(4) yes
C24 C25 H251 117.5 no
C26 C25 H251 119.9 no
P3 C26 C21 121.5(4) yes
P3 C26 C25 120.4(3) yes
C21 C26 C25 117.9(4) yes
P3 C27 C28 122.3(4) yes
P3 C27 C32 117.8(4) yes
C28 C27 C32 120.0(4) yes
C27 C28 C29 120.1(5) yes
C27 C28 H281 120.4 no
C29 C28 H281 119.5 no
C28 C29 C30 119.9(4) yes
C28 C29 H291 119.5 no
C30 C29 H291 120.6 no
C29 C30 C31 119.5(4) yes
C29 C30 H301 120.4 no
C31 C30 H301 120.1 no
C30 C31 C32 121.3(5) yes
C30 C31 H311 119.9 no
C32 C31 H311 118.8 no
C27 C32 C31 119.3(5) yes
C27 C32 H321 119.9 no
C31 C32 H321 120.7 no
P3 C33 C34 121.0(3) yes
P3 C33 C38 118.4(4) yes
C34 C33 C38 120.5(4) yes
C33 C34 C35 119.7(4) yes
C33 C34 H341 120.7 no
C35 C34 H341 119.6 no
C34 C35 C36 119.6(5) yes
C34 C35 H351 119.3 no
C36 C35 H351 121.1 no
C35 C36 C37 120.9(5) yes
C35 C36 H361 119.6 no
C37 C36 H361 119.5 no
C36 C37 C38 120.1(5) yes
C36 C37 H371 120.3 no
C38 C37 H371 119.6 no
C37 C38 C33 119.2(5) yes
C37 C38 H381 119.0 no
C33 C38 H381 121.7 no
C40 C39 C44 119.6(5) yes
C40 C39 H391 120.6 no
C44 C39 H391 119.8 no
C39 C40 C41 119.6(5) yes
C39 C40 H401 120.0 no
C41 C40 H401 120.4 no
C40 C41 C42 120.8(6) yes
C40 C41 H411 120.0 no
C42 C41 H411 119.2 no
C41 C42 C43 120.7(6) yes
C41 C42 H421 120.1 no
C43 C42 H421 119.1 no
C42 C43 C44 118.0(5) yes
C42 C43 H431 121.2 no
C44 C43 H431 120.8 no
C39 C44 C43 121.3(5) yes
C39 C44 H441 119.4 no
C43 C44 H441 119.4 no
C46 C45 C50 119.4(5) yes
C46 C45 H451 120.5 no
C50 C45 H451 120.1 no
C45 C46 C47 119.5(5) yes
C45 C46 H461 119.7 no
C47 C46 H461 120.7 no
C46 C47 C48 121.5(5) yes
C46 C47 H471 118.9 no
C48 C47 H471 119.6 no
C47 C48 C49 119.6(5) yes
C47 C48 H481 119.7 no
C49 C48 H481 120.7 no
C48 C49 C50 120.0(5) yes
C48 C49 H491 119.6 no
C50 C49 H491 120.4 no
C45 C50 C49 120.0(5) yes
C45 C50 H501 120.2 no
C49 C50 H501 119.8 no

loop_
_geom_bond_atom_site_label_1
_geom_bond_atom_site_label_2
_geom_bond_distance
_geom_bond_publ_flag
Pt1 Br1 2.5430(3) yes
Pt1 P1 2.2907(13) yes
Pt1 P2 2.2447(14) yes
Pt1 P3 2.2933(13) yes
Pt1 P20 2.288(4) yes
P1 C1 1.802(5) yes
P1 C7 1.811(4) yes
P1 C13 1.838(5) yes
P2 P20 1.585(3) yes
P2 N1 1.739(4) yes
P2 N2 1.759(4) yes
P3 C26 1.793(5) yes
P3 C27 1.825(4) yes
P3 C33 1.828(5) yes
P20 N1 1.724(6) yes
P20 N2 1.751(6) yes
N1 C18 1.380(6) yes
N1 C19 1.475(5) yes
N2 C20 1.448(5) yes
N2 C21 1.394(6) yes
C1 C2 1.403(6) yes
C1 C6 1.387(7) yes
C2 C3 1.372(7) yes
C2 H21 0.937 no
C3 C4 1.406(8) yes
C3 H31 0.937 no
C4 C5 1.363(7) yes
C4 H41 0.934 no
C5 C6 1.386(7) yes
C5 H51 0.920 no
C6 H61 0.907 no
C7 C8 1.402(7) yes
C7 C12 1.379(7) yes
C8 C9 1.387(6) yes
C8 H81 0.918 no
C9 C10 1.381(8) yes
C9 H91 0.923 no
C10 C11 1.369(9) yes
C10 H101 0.943 no
C11 C12 1.403(8) yes
C11 H111 0.929 no
C12 H121 0.926 no
C13 C14 1.426(8) yes
C13 C18 1.402(7) yes
C14 C15 1.350(8) yes
C14 H141 0.927 no
C15 C16 1.403(7) yes
C15 H151 0.934 no
C16 C17 1.348(8) yes
C16 H161 0.940 no
C17 C18 1.395(7) yes
C17 H171 0.927 no
C19 C20 1.513(3) yes
C19 H191 1.010 no
C19 H192 0.949 no
C20 H201 0.967 no
C20 H202 0.958 no
C21 C22 1.424(7) yes
C21 C26 1.420(7) yes
C22 C23 1.412(7) yes
C22 H221 0.925 no
C23 C24 1.360(8) yes
C23 H231 0.938 no
C24 C25 1.408(6) yes
C24 H241 0.937 no
C25 C26 1.380(7) yes
C25 H251 0.939 no
C27 C28 1.395(6) yes
C27 C32 1.388(7) yes
C28 C29 1.389(6) yes
C28 H281 0.923 no
C29 C30 1.394(7) yes
C29 H291 0.924 no
C30 C31 1.379(8) yes
C30 H301 0.942 no
C31 C32 1.386(6) yes
C31 H311 0.918 no
C32 H321 0.924 no
C33 C34 1.391(6) yes
C33 C38 1.384(6) yes
C34 C35 1.394(7) yes
C34 H341 0.930 no
C35 C36 1.388(7) yes
C35 H351 0.921 no
C36 C37 1.365(9) yes
C36 H361 0.942 no
C37 C38 1.406(7) yes
C37 H371 0.925 no
C38 H381 0.919 no
C39 C40 1.371(8) yes
C39 C44 1.378(8) yes
C39 H391 0.934 no
C40 C41 1.350(10) yes
C40 H401 0.935 no
C41 C42 1.374(9) yes
C41 H411 0.923 no
C42 C43 1.371(9) yes
C42 H421 0.923 no
C43 C44 1.371(9) yes
C43 H431 0.935 no
C44 H441 0.925 no
C45 C46 1.409(8) yes
C45 C50 1.393(7) yes
C45 H451 0.922 no
C46 C47 1.361(7) yes
C46 H461 0.942 no
C47 C48 1.366(8) yes
C47 H471 0.933 no
C48 C49 1.404(8) yes
C48 H481 0.936 no
C49 C50 1.370(8) yes
C49 H491 0.937 no
C50 H501 0.921 no

loop_
_oxford_twin_element_scale_factors
0.756(4)
0.244(4)
